data_7126109
loop_
_publ_author_name
'Chai, Danyang'
'Zeng, Xuan'
'Su, Xiaoxuan'
'Zhou, Changjiang'
'Zou, Yang'
'Zhong, Cheng'
'Gong, Shaolong'
'Yang, Chuluo'

_publ_section_title
;
 A simple and effective strategy to lock the quasi-equatorial conformation
 of acridine by H-H repulsion for highly efficient thermally activated
 delayed fluorescence emitters.
;
_journal_issue 15
_journal_name_full 'Chemical communications (Cambridge, England)'
_journal_page_first 2308
_journal_page_last 2311
_journal_paper_doi 10.1039/c9cc09769d
_journal_volume 56
_journal_year 2020
_chemical_formula_moiety 'C45 H37 N5'
_chemical_formula_sum 'C45 H37 N5'
_chemical_formula_weight 647.79
_space_group_crystal_system triclinic
_space_group_IT_number 2
_space_group_name_Hall '-P 1'
_space_group_name_H-M_alt 'P -1'
_atom_sites_solution_hydrogens geom
_audit_creation_method SHELXL-2018/3
_audit_update_record
;
2019-12-08 deposited with the CCDC.	2020-01-07 downloaded from the CCDC.
;
_cell_angle_alpha 99.624(4)
_cell_angle_beta 90.210(4)
_cell_angle_gamma 95.366(4)
_cell_formula_units_Z 2
_cell_length_a 6.0216(6)
_cell_length_b 15.6695(16)
_cell_length_c 18.6718(19)
_cell_measurement_reflns_used 9767
_cell_measurement_temperature 297(2)
_cell_measurement_theta_max 68.14
_cell_measurement_theta_min 2.40
_cell_volume 1729.0(3)
_computing_cell_refinement 'Bruker SAINT'
_computing_data_collection 'Bruker APEX2'
_computing_data_reduction 'Bruker SAINT'
_computing_molecular_graphics 'Bruker SHELXTL'
_computing_publication_material 'Bruker SHELXTL'
_computing_structure_refinement 'SHELXL-2018/3 (Sheldrick, 2018)'
_computing_structure_solution 'SHELXS-97 (Sheldrick 2008)'
_diffrn_ambient_temperature 297(2)
_diffrn_measured_fraction_theta_full 0.997
_diffrn_measured_fraction_theta_max 0.994
_diffrn_measurement_device_type 'Bruker APEX-II CCD'
_diffrn_measurement_method '\f and \w scans'
_diffrn_radiation_type CuK\a
_diffrn_radiation_wavelength 1.54178
_diffrn_reflns_av_R_equivalents 0.0459
_diffrn_reflns_av_unetI/netI 0.0270
_diffrn_reflns_Laue_measured_fraction_full 0.997
_diffrn_reflns_Laue_measured_fraction_max 0.994
_diffrn_reflns_limit_h_max 7
_diffrn_reflns_limit_h_min -7
_diffrn_reflns_limit_k_max 18
_diffrn_reflns_limit_k_min -18
_diffrn_reflns_limit_l_max 22
_diffrn_reflns_limit_l_min -21
_diffrn_reflns_number 43256
_diffrn_reflns_point_group_measured_fraction_full 0.997
_diffrn_reflns_point_group_measured_fraction_max 0.994
_diffrn_reflns_theta_full 67.679
_diffrn_reflns_theta_max 68.434
_diffrn_reflns_theta_min 2.400
_exptl_absorpt_coefficient_mu 0.571
_exptl_absorpt_correction_T_max 0.7531
_exptl_absorpt_correction_T_min 0.6453
_exptl_absorpt_correction_type multi-scan
_exptl_absorpt_process_details SADABS
_exptl_crystal_colour colorless
_exptl_crystal_density_diffrn 1.244
_exptl_crystal_description prismatic
_exptl_crystal_F_000 684
_exptl_crystal_size_max 0.160
_exptl_crystal_size_mid 0.120
_exptl_crystal_size_min 0.080
_refine_diff_density_max 0.220
_refine_diff_density_min -0.153
_refine_diff_density_rms 0.031
_refine_ls_extinction_coef 0.0031(4)
_refine_ls_extinction_expression Fc^*^=kFc[1+0.001xFc^2^\l^3^/sin(2\q)]^-1/4^
_refine_ls_extinction_method 'SHELXL-2018/3 (Sheldrick 2018)'
_refine_ls_goodness_of_fit_ref 1.031
_refine_ls_hydrogen_treatment constr
_refine_ls_matrix_type full
_refine_ls_number_parameters 452
_refine_ls_number_reflns 6324
_refine_ls_number_restraints 0
_refine_ls_restrained_S_all 1.031
_refine_ls_R_factor_all 0.0648
_refine_ls_R_factor_gt 0.0484
_refine_ls_shift/su_max 0.001
_refine_ls_shift/su_mean 0.000
_refine_ls_structure_factor_coef Fsqd
_refine_ls_weighting_details 'w=1/[\s^2^(Fo^2^)+(0.0664P)^2^+0.3810P] where P=(Fo^2^+2Fc^2^)/3'
_refine_ls_weighting_scheme calc
_refine_ls_wR_factor_gt 0.1250
_refine_ls_wR_factor_ref 0.1400
_reflns_Friedel_coverage 0.000
_reflns_number_gt 4835
_reflns_number_total 6324
_reflns_threshold_expression 'I > 2\s(I)'
_cod_data_source_file c9cc09769d2.cif
_cod_data_source_block 633
_cod_database_code 7126109
_shelx_shelxl_version_number 2018/3
_shelx_space_group_comment
;
The symmetry employed for this shelxl refinement is uniquely defined
by the following loop, which should always be used as a source of
symmetry information in preference to the above space-group names.
They are only intended as comments.
;
_shelx_estimated_absorpt_t_min 0.914
_shelx_estimated_absorpt_t_max 0.956

loop_
_space_group_symop_operation_xyz
'x, y, z'
'-x, -y, -z'

loop_
_atom_site_label
_atom_site_type_symbol
_atom_site_fract_x
_atom_site_fract_y
_atom_site_fract_z
_atom_site_U_iso_or_equiv
_atom_site_adp_type
_atom_site_occupancy
_atom_site_site_symmetry_order
_atom_site_calc_flag
_atom_site_refinement_flags_posn
_atom_site_refinement_flags_adp
_atom_site_refinement_flags_occupancy
_atom_site_disorder_assembly
_atom_site_disorder_group
N1 N -0.1215(2) 0.31934(10) 0.24435(7) 0.0564(4) Uani 1 1 d . . . . .
H1A H -0.028616 0.294841 0.214602 0.068 Uiso 1 1 calc R U . . .
N2 N 0.1467(3) 0.18672(10) 0.44304(7) 0.0595(4) Uani 1 1 d . . . . .
N3 N 0.1949(2) 0.18398(9) 0.78774(7) 0.0534(4) Uani 1 1 d . . . . .
N4 N 0.4387(2) 0.24054(9) 0.88789(7) 0.0552(4) Uani 1 1 d . . . . .
N5 N 0.5262(2) 0.27277(9) 0.77129(7) 0.0538(4) Uani 1 1 d . . . . .
C1 C -0.5179(3) 0.37736(12) 0.11591(10) 0.0617(5) Uani 1 1 d . . . . .
H1B H -0.559029 0.362193 0.067051 0.074 Uiso 1 1 calc R U . . .
C2 C -0.6277(3) 0.43804(13) 0.16080(11) 0.0657(5) Uani 1 1 d . . . . .
H2A H -0.744323 0.463498 0.142552 0.079 Uiso 1 1 calc R U . . .
C3 C -0.5633(3) 0.46083(12) 0.23307(10) 0.0595(5) Uani 1 1 d . . . . .
H3B H -0.637273 0.502409 0.262726 0.071 Uiso 1 1 calc R U . . .
C4 C -0.3917(3) 0.42376(10) 0.26305(9) 0.0473(4) Uani 1 1 d . . . . .
C5 C -0.3046(3) 0.45245(11) 0.34072(9) 0.0513(4) Uani 1 1 d . . . . .
C6 C -0.1926(3) 0.37890(10) 0.36712(8) 0.0476(4) Uani 1 1 d . . . . .
C7 C -0.1626(3) 0.37705(12) 0.44031(9) 0.0583(5) Uani 1 1 d . . . . .
H7A H -0.221215 0.419101 0.474192 0.070 Uiso 1 1 calc R U . . .
C8 C -0.0490(3) 0.31517(12) 0.46442(9) 0.0614(5) Uani 1 1 d . . . . .
H8A H -0.029747 0.316630 0.514065 0.074 Uiso 1 1 calc R U . . .
C9 C 0.0378(3) 0.25006(10) 0.41543(8) 0.0487(4) Uani 1 1 d . . . . .
C10 C 0.2378(3) 0.11897(11) 0.39752(9) 0.0531(4) Uani 1 1 d . . . . .
C11 C 0.3500(4) 0.05811(14) 0.42673(11) 0.0772(6) Uani 1 1 d . . . . .
H11A H 0.363984 0.062942 0.476897 0.093 Uiso 1 1 calc R U . . .
C12 C 0.4398(4) -0.00850(13) 0.38279(12) 0.0800(6) Uani 1 1 d . . . . .
H12A H 0.515688 -0.047806 0.403278 0.096 Uiso 1 1 calc R U . . .
C13 C 0.4182(4) -0.01739(12) 0.30891(11) 0.0710(6) Uani 1 1 d . . . . .
H13A H 0.477738 -0.062717 0.278805 0.085 Uiso 1 1 calc R U . . .
C14 C 0.3068(3) 0.04191(11) 0.28005(10) 0.0593(5) Uani 1 1 d . . . . .
H14A H 0.291944 0.035627 0.229799 0.071 Uiso 1 1 calc R U . . .
C15 C 0.2149(3) 0.11110(10) 0.32270(8) 0.0462(4) Uani 1 1 d . . . . .
C16 C 0.1008(3) 0.17526(10) 0.28525(8) 0.0435(4) Uani 1 1 d . . . . .
C17 C 0.0134(2) 0.24803(10) 0.34051(8) 0.0433(4) Uani 1 1 d . . . . .
C18 C -0.0982(3) 0.31488(10) 0.31803(8) 0.0447(4) Uani 1 1 d . . . . .
C19 C -0.2864(3) 0.36120(10) 0.21685(8) 0.0469(4) Uani 1 1 d . . . . .
C20 C -0.3472(3) 0.33925(11) 0.14364(9) 0.0537(4) Uani 1 1 d . . . . .
H20A H -0.272224 0.298637 0.113305 0.064 Uiso 1 1 calc R U . . .
C21 C -0.1258(4) 0.53000(12) 0.34077(11) 0.0732(6) Uani 1 1 d . . . . .
H21A H -0.067446 0.549643 0.389245 0.110 Uiso 1 1 calc R U . . .
H21B H -0.007058 0.511971 0.309315 0.110 Uiso 1 1 calc R U . . .
H21C H -0.191926 0.576546 0.323796 0.110 Uiso 1 1 calc R U . . .
C22 C -0.4922(4) 0.48219(18) 0.39183(11) 0.0888(8) Uani 1 1 d . . . . .
H22A H -0.432764 0.499897 0.440376 0.133 Uiso 1 1 calc R U . . .
H22B H -0.554467 0.530245 0.376007 0.133 Uiso 1 1 calc R U . . .
H22C H -0.606422 0.434991 0.391026 0.133 Uiso 1 1 calc R U . . .
C23 C 0.2806(3) 0.21342(12) 0.23706(10) 0.0585(5) Uani 1 1 d . . . . .
H23A H 0.217798 0.254507 0.212000 0.088 Uiso 1 1 calc R U . . .
H23B H 0.404433 0.242077 0.267068 0.088 Uiso 1 1 calc R U . . .
H23C H 0.330964 0.167280 0.202285 0.088 Uiso 1 1 calc R U . . .
C24 C -0.0970(3) 0.12230(12) 0.23965(10) 0.0620(5) Uani 1 1 d . . . . .
H24A H -0.173906 0.160318 0.215043 0.093 Uiso 1 1 calc R U . . .
H24B H -0.041582 0.077721 0.204530 0.093 Uiso 1 1 calc R U . . .
H24C H -0.198127 0.096077 0.271134 0.093 Uiso 1 1 calc R U . . .
C25 C 0.1910(3) 0.19720(11) 0.52000(9) 0.0558(4) Uani 1 1 d . . . . .
C26 C 0.0416(3) 0.16116(13) 0.56452(10) 0.0666(5) Uani 1 1 d . . . . .
H26A H -0.090732 0.130620 0.545051 0.080 Uiso 1 1 calc R U . . .
C27 C 0.0875(3) 0.17012(13) 0.63843(10) 0.0646(5) Uani 1 1 d . . . . .
H27A H -0.014168 0.145451 0.668275 0.078 Uiso 1 1 calc R U . . .
C28 C 0.2842(3) 0.21571(11) 0.66801(9) 0.0514(4) Uani 1 1 d . . . . .
C29 C 0.4340(3) 0.25160(12) 0.62244(9) 0.0580(4) Uani 1 1 d . . . . .
H29A H 0.566974 0.281979 0.641563 0.070 Uiso 1 1 calc R U . . .
C30 C 0.3873(3) 0.24258(12) 0.54859(9) 0.0606(5) Uani 1 1 d . . . . .
H30A H 0.488207 0.267107 0.518455 0.073 Uiso 1 1 calc R U . . .
C31 C 0.3378(3) 0.22462(10) 0.74667(8) 0.0493(4) Uani 1 1 d . . . . .
C32 C 0.2523(3) 0.19496(10) 0.85833(9) 0.0503(4) Uani 1 1 d . . . . .
C33 C 0.5700(3) 0.27809(11) 0.84228(9) 0.0509(4) Uani 1 1 d . . . . .
C34 C 0.7781(3) 0.32929(11) 0.87240(9) 0.0516(4) Uani 1 1 d . . . . .
C35 C 0.8275(3) 0.33959(13) 0.94614(10) 0.0626(5) Uani 1 1 d . . . . .
H35A H 0.729094 0.314463 0.976656 0.075 Uiso 1 1 calc R U . . .
C36 C 1.0220(4) 0.38693(14) 0.97442(11) 0.0724(6) Uani 1 1 d . . . . .
H36A H 1.053834 0.393783 1.023940 0.087 Uiso 1 1 calc R U . . .
C37 C 1.1689(4) 0.42402(13) 0.92970(12) 0.0731(6) Uani 1 1 d . . . . .
H37A H 1.299880 0.455793 0.949043 0.088 Uiso 1 1 calc R U . . .
C38 C 1.1227(3) 0.41429(13) 0.85637(12) 0.0697(5) Uani 1 1 d . . . . .
H38A H 1.222159 0.439498 0.826200 0.084 Uiso 1 1 calc R U . . .
C39 C 0.9279(3) 0.36693(12) 0.82766(10) 0.0616(5) Uani 1 1 d . . . . .
H39A H 0.896992 0.360241 0.778086 0.074 Uiso 1 1 calc R U . . .
C40 C 0.0983(3) 0.15474(11) 0.90736(9) 0.0549(4) Uani 1 1 d . . . . .
C41 C 0.1538(4) 0.16044(14) 0.98044(10) 0.0726(6) Uani 1 1 d . . . . .
H41A H 0.291899 0.187143 0.998337 0.087 Uiso 1 1 calc R U . . .
C42 C 0.0041(5) 0.12653(17) 1.02637(12) 0.0917(7) Uani 1 1 d . . . . .
H42A H 0.042184 0.130401 1.075200 0.110 Uiso 1 1 calc R U . . .
C43 C -0.2012(5) 0.08699(17) 1.00070(14) 0.0924(7) Uani 1 1 d . . . . .
H43A H -0.301738 0.064629 1.032108 0.111 Uiso 1 1 calc R U . . .
C44 C -0.2565(4) 0.08075(15) 0.92880(13) 0.0825(6) Uani 1 1 d . . . . .
H44A H -0.394953 0.053973 0.911287 0.099 Uiso 1 1 calc R U . . .
C45 C -0.1078(3) 0.11401(12) 0.88212(11) 0.0656(5) Uani 1 1 d . . . . .
H45A H -0.146346 0.109019 0.833218 0.079 Uiso 1 1 calc R U . . .

loop_
_atom_site_aniso_label
_atom_site_aniso_U_11
_atom_site_aniso_U_22
_atom_site_aniso_U_33
_atom_site_aniso_U_23
_atom_site_aniso_U_13
_atom_site_aniso_U_12
N1 0.0636(9) 0.0771(10) 0.0360(7) 0.0167(7) 0.0079(6) 0.0337(7)
N2 0.0881(11) 0.0611(9) 0.0333(7) 0.0093(6) -0.0050(7) 0.0252(8)
N3 0.0689(9) 0.0541(8) 0.0389(8) 0.0093(6) -0.0002(6) 0.0116(7)
N4 0.0666(9) 0.0601(9) 0.0411(8) 0.0115(6) -0.0026(7) 0.0124(7)
N5 0.0660(9) 0.0584(8) 0.0389(8) 0.0104(6) -0.0023(6) 0.0119(7)
C1 0.0688(11) 0.0691(11) 0.0495(10) 0.0124(9) -0.0106(8) 0.0144(9)
C2 0.0605(11) 0.0754(12) 0.0648(12) 0.0142(10) -0.0131(9) 0.0216(9)
C3 0.0586(10) 0.0619(11) 0.0599(11) 0.0084(9) -0.0020(8) 0.0200(8)
C4 0.0483(9) 0.0496(9) 0.0464(9) 0.0122(7) 0.0033(7) 0.0101(7)
C5 0.0570(10) 0.0578(10) 0.0414(9) 0.0073(7) 0.0037(7) 0.0186(8)
C6 0.0526(9) 0.0526(9) 0.0390(8) 0.0080(7) 0.0028(7) 0.0109(7)
C7 0.0765(12) 0.0607(10) 0.0391(9) 0.0037(8) 0.0032(8) 0.0222(9)
C8 0.0873(13) 0.0663(11) 0.0324(9) 0.0059(8) -0.0010(8) 0.0212(10)
C9 0.0591(10) 0.0520(9) 0.0371(8) 0.0106(7) -0.0014(7) 0.0106(7)
C10 0.0674(11) 0.0512(9) 0.0433(9) 0.0119(7) -0.0036(8) 0.0125(8)
C11 0.1197(18) 0.0710(13) 0.0476(11) 0.0154(9) -0.0091(11) 0.0357(12)
C12 0.1139(18) 0.0663(12) 0.0683(14) 0.0189(10) -0.0088(12) 0.0393(12)
C13 0.0964(15) 0.0560(11) 0.0648(13) 0.0104(9) 0.0016(11) 0.0286(10)
C14 0.0787(12) 0.0540(10) 0.0472(10) 0.0084(8) -0.0002(9) 0.0164(9)
C15 0.0524(9) 0.0452(8) 0.0418(9) 0.0096(7) -0.0015(7) 0.0053(7)
C16 0.0468(8) 0.0499(9) 0.0351(8) 0.0091(6) -0.0006(6) 0.0073(7)
C17 0.0475(8) 0.0472(8) 0.0360(8) 0.0088(6) 0.0006(6) 0.0067(7)
C18 0.0474(8) 0.0534(9) 0.0350(8) 0.0096(7) 0.0017(6) 0.0092(7)
C19 0.0483(9) 0.0549(9) 0.0412(9) 0.0156(7) 0.0026(7) 0.0108(7)
C20 0.0620(10) 0.0598(10) 0.0428(9) 0.0127(8) 0.0013(8) 0.0163(8)
C21 0.0944(15) 0.0552(11) 0.0687(13) 0.0077(9) -0.0201(11) 0.0064(10)
C22 0.0967(16) 0.126(2) 0.0558(12) 0.0191(12) 0.0171(11) 0.0646(15)
C23 0.0601(10) 0.0612(10) 0.0606(11) 0.0225(9) 0.0169(8) 0.0164(8)
C24 0.0630(11) 0.0660(11) 0.0538(10) 0.0002(9) -0.0094(8) 0.0085(9)
C25 0.0756(12) 0.0586(10) 0.0368(9) 0.0120(7) -0.0054(8) 0.0180(9)
C26 0.0734(12) 0.0801(13) 0.0468(10) 0.0175(9) -0.0111(9) -0.0016(10)
C27 0.0705(12) 0.0813(13) 0.0441(10) 0.0207(9) -0.0021(8) -0.0002(10)
C28 0.0648(10) 0.0531(9) 0.0391(9) 0.0109(7) -0.0008(8) 0.0141(8)
C29 0.0686(11) 0.0622(11) 0.0439(10) 0.0114(8) -0.0048(8) 0.0054(9)
C30 0.0735(12) 0.0679(11) 0.0435(10) 0.0182(8) 0.0028(8) 0.0083(9)
C31 0.0623(10) 0.0490(9) 0.0390(9) 0.0084(7) -0.0008(7) 0.0156(8)
C32 0.0662(11) 0.0484(9) 0.0387(9) 0.0085(7) -0.0006(7) 0.0160(8)
C33 0.0638(10) 0.0518(9) 0.0404(9) 0.0103(7) 0.0000(7) 0.0174(8)
C34 0.0624(10) 0.0489(9) 0.0452(9) 0.0071(7) -0.0015(8) 0.0154(8)
C35 0.0700(12) 0.0694(12) 0.0480(10) 0.0063(9) -0.0043(9) 0.0111(9)
C36 0.0813(14) 0.0788(13) 0.0546(11) 0.0021(10) -0.0142(10) 0.0117(11)
C37 0.0718(13) 0.0640(12) 0.0813(15) 0.0051(11) -0.0152(11) 0.0079(10)
C38 0.0692(12) 0.0653(12) 0.0767(14) 0.0180(10) -0.0012(10) 0.0075(10)
C39 0.0707(12) 0.0606(11) 0.0560(11) 0.0137(9) -0.0020(9) 0.0134(9)
C40 0.0728(12) 0.0504(9) 0.0441(9) 0.0109(7) 0.0042(8) 0.0146(8)
C41 0.0926(15) 0.0811(14) 0.0463(11) 0.0181(10) 0.0022(10) 0.0071(11)
C42 0.121(2) 0.1079(18) 0.0497(12) 0.0261(12) 0.0124(13) 0.0064(16)
C43 0.112(2) 0.0950(17) 0.0762(16) 0.0327(13) 0.0295(14) 0.0054(15)
C44 0.0889(15) 0.0807(14) 0.0798(16) 0.0239(12) 0.0138(12) -0.0007(12)
C45 0.0804(13) 0.0611(11) 0.0568(11) 0.0138(9) 0.0045(10) 0.0069(10)

loop_
_atom_type_symbol
_atom_type_description
_atom_type_scat_dispersion_real
_atom_type_scat_dispersion_imag
_atom_type_scat_source
C C 0.0181 0.0091 'International Tables Vol C Tables 4.2.6.8 and 6.1.1.4'
H H 0.0000 0.0000 'International Tables Vol C Tables 4.2.6.8 and 6.1.1.4'
N N 0.0311 0.0180 'International Tables Vol C Tables 4.2.6.8 and 6.1.1.4'

loop_
_geom_angle_atom_site_label_1
_geom_angle_atom_site_label_2
_geom_angle_atom_site_label_3
_geom_angle
_geom_angle_site_symmetry_1
_geom_angle_site_symmetry_3
_geom_angle_publ_flag
C19 N1 C18 123.24(13) . . ?
C19 N1 H1A 118.4 . . ?
C18 N1 H1A 118.4 . . ?
C10 N2 C9 122.03(13) . . ?
C10 N2 C25 118.26(13) . . ?
C9 N2 C25 119.26(13) . . ?
C32 N3 C31 114.98(15) . . ?
C33 N4 C32 115.64(14) . . ?
C31 N5 C33 115.30(15) . . ?
C20 C1 C2 119.77(17) . . ?
C20 C1 H1B 120.1 . . ?
C2 C1 H1B 120.1 . . ?
C1 C2 C3 119.59(16) . . ?
C1 C2 H2A 120.2 . . ?
C3 C2 H2A 120.2 . . ?
C2 C3 C4 122.29(16) . . ?
C2 C3 H3B 118.9 . . ?
C4 C3 H3B 118.9 . . ?
C3 C4 C19 117.00(15) . . ?
C3 C4 C5 123.57(14) . . ?
C19 C4 C5 119.27(13) . . ?
C4 C5 C6 110.46(13) . . ?
C4 C5 C22 111.20(15) . . ?
C6 C5 C22 110.71(15) . . ?
C4 C5 C21 107.50(14) . . ?
C6 C5 C21 108.06(14) . . ?
C22 C5 C21 108.79(17) . . ?
C7 C6 C18 116.94(14) . . ?
C7 C6 C5 121.56(14) . . ?
C18 C6 C5 121.26(14) . . ?
C8 C7 C6 122.02(15) . . ?
C8 C7 H7A 119.0 . . ?
C6 C7 H7A 119.0 . . ?
C7 C8 C9 120.79(15) . . ?
C7 C8 H8A 119.6 . . ?
C9 C8 H8A 119.6 . . ?
C8 C9 C17 120.19(15) . . ?
C8 C9 N2 118.46(14) . . ?
C17 C9 N2 121.35(14) . . ?
C15 C10 C11 119.31(16) . . ?
C15 C10 N2 120.04(14) . . ?
C11 C10 N2 120.64(15) . . ?
C12 C11 C10 121.21(18) . . ?
C12 C11 H11A 119.4 . . ?
C10 C11 H11A 119.4 . . ?
C13 C12 C11 120.24(18) . . ?
C13 C12 H12A 119.9 . . ?
C11 C12 H12A 119.9 . . ?
C12 C13 C14 118.71(18) . . ?
C12 C13 H13A 120.6 . . ?
C14 C13 H13A 120.6 . . ?
C13 C14 C15 122.93(17) . . ?
C13 C14 H14A 118.5 . . ?
C15 C14 H14A 118.5 . . ?
C10 C15 C14 117.59(15) . . ?
C10 C15 C16 123.49(14) . . ?
C14 C15 C16 118.89(14) . . ?
C15 C16 C17 111.75(12) . . ?
C15 C16 C24 106.67(13) . . ?
C17 C16 C24 109.71(13) . . ?
C15 C16 C23 105.77(13) . . ?
C17 C16 C23 110.62(13) . . ?
C24 C16 C23 112.22(14) . . ?
C9 C17 C18 117.14(14) . . ?
C9 C17 C16 121.29(13) . . ?
C18 C17 C16 121.57(13) . . ?
N1 C18 C6 116.56(14) . . ?
N1 C18 C17 120.59(13) . . ?
C6 C18 C17 122.85(14) . . ?
N1 C19 C20 119.42(14) . . ?
N1 C19 C4 119.57(14) . . ?
C20 C19 C4 121.00(14) . . ?
C1 C20 C19 120.31(16) . . ?
C1 C20 H20A 119.8 . . ?
C19 C20 H20A 119.8 . . ?
C5 C21 H21A 109.5 . . ?
C5 C21 H21B 109.5 . . ?
H21A C21 H21B 109.5 . . ?
C5 C21 H21C 109.5 . . ?
H21A C21 H21C 109.5 . . ?
H21B C21 H21C 109.5 . . ?
C5 C22 H22A 109.5 . . ?
C5 C22 H22B 109.5 . . ?
H22A C22 H22B 109.5 . . ?
C5 C22 H22C 109.5 . . ?
H22A C22 H22C 109.5 . . ?
H22B C22 H22C 109.5 . . ?
C16 C23 H23A 109.5 . . ?
C16 C23 H23B 109.5 . . ?
H23A C23 H23B 109.5 . . ?
C16 C23 H23C 109.5 . . ?
H23A C23 H23C 109.5 . . ?
H23B C23 H23C 109.5 . . ?
C16 C24 H24A 109.5 . . ?
C16 C24 H24B 109.5 . . ?
H24A C24 H24B 109.5 . . ?
C16 C24 H24C 109.5 . . ?
H24A C24 H24C 109.5 . . ?
H24B C24 H24C 109.5 . . ?
C26 C25 C30 120.09(16) . . ?
C26 C25 N2 120.57(17) . . ?
C30 C25 N2 119.32(17) . . ?
C25 C26 C27 120.26(18) . . ?
C25 C26 H26A 119.9 . . ?
C27 C26 H26A 119.9 . . ?
C28 C27 C26 120.30(18) . . ?
C28 C27 H27A 119.8 . . ?
C26 C27 H27A 119.8 . . ?
C27 C28 C29 118.89(16) . . ?
C27 C28 C31 121.05(16) . . ?
C29 C28 C31 120.04(16) . . ?
C28 C29 C30 120.59(17) . . ?
C28 C29 H29A 119.7 . . ?
C30 C29 H29A 119.7 . . ?
C25 C30 C29 119.87(17) . . ?
C25 C30 H30A 120.1 . . ?
C29 C30 H30A 120.1 . . ?
N5 C31 N3 124.87(15) . . ?
N5 C31 C28 117.21(15) . . ?
N3 C31 C28 117.92(15) . . ?
N4 C32 N3 124.61(16) . . ?
N4 C32 C40 117.43(14) . . ?
N3 C32 C40 117.96(16) . . ?
N4 C33 N5 124.57(16) . . ?
N4 C33 C34 117.68(14) . . ?
N5 C33 C34 117.75(16) . . ?
C35 C34 C39 118.98(17) . . ?
C35 C34 C33 120.10(17) . . ?
C39 C34 C33 120.91(15) . . ?
C36 C35 C34 120.31(19) . . ?
C36 C35 H35A 119.8 . . ?
C34 C35 H35A 119.8 . . ?
C37 C36 C35 120.26(19) . . ?
C37 C36 H36A 119.9 . . ?
C35 C36 H36A 119.9 . . ?
C36 C37 C38 120.2(2) . . ?
C36 C37 H37A 119.9 . . ?
C38 C37 H37A 119.9 . . ?
C37 C38 C39 119.8(2) . . ?
C37 C38 H38A 120.1 . . ?
C39 C38 H38A 120.1 . . ?
C38 C39 C34 120.42(18) . . ?
C38 C39 H39A 119.8 . . ?
C34 C39 H39A 119.8 . . ?
C45 C40 C41 118.73(18) . . ?
C45 C40 C32 120.66(16) . . ?
C41 C40 C32 120.55(18) . . ?
C42 C41 C40 120.0(2) . . ?
C42 C41 H41A 120.0 . . ?
C40 C41 H41A 120.0 . . ?
C43 C42 C41 120.7(2) . . ?
C43 C42 H42A 119.7 . . ?
C41 C42 H42A 119.7 . . ?
C44 C43 C42 119.7(2) . . ?
C44 C43 H43A 120.2 . . ?
C42 C43 H43A 120.2 . . ?
C43 C44 C45 120.3(2) . . ?
C43 C44 H44A 119.9 . . ?
C45 C44 H44A 119.9 . . ?
C44 C45 C40 120.64(19) . . ?
C44 C45 H45A 119.7 . . ?
C40 C45 H45A 119.7 . . ?

loop_
_geom_bond_atom_site_label_1
_geom_bond_atom_site_label_2
_geom_bond_distance
_geom_bond_site_symmetry_2
_geom_bond_publ_flag
N1 C19 1.3824(19) . ?
N1 C18 1.396(2) . ?
N1 H1A 0.8600 . ?
N2 C10 1.400(2) . ?
N2 C9 1.404(2) . ?
N2 C25 1.440(2) . ?
N3 C32 1.340(2) . ?
N3 C31 1.342(2) . ?
N4 C33 1.335(2) . ?
N4 C32 1.337(2) . ?
N5 C31 1.337(2) . ?
N5 C33 1.338(2) . ?
C1 C20 1.377(2) . ?
C1 C2 1.378(3) . ?
C1 H1B 0.9300 . ?
C2 C3 1.381(3) . ?
C2 H2A 0.9300 . ?
C3 C4 1.391(2) . ?
C3 H3B 0.9300 . ?
C4 C19 1.394(2) . ?
C4 C5 1.521(2) . ?
C5 C6 1.536(2) . ?
C5 C22 1.537(2) . ?
C5 C21 1.546(3) . ?
C6 C7 1.383(2) . ?
C6 C18 1.404(2) . ?
C7 C8 1.370(2) . ?
C7 H7A 0.9300 . ?
C8 C9 1.394(2) . ?
C8 H8A 0.9300 . ?
C9 C17 1.401(2) . ?
C10 C15 1.387(2) . ?
C10 C11 1.398(2) . ?
C11 C12 1.370(3) . ?
C11 H11A 0.9300 . ?
C12 C13 1.368(3) . ?
C12 H12A 0.9300 . ?
C13 C14 1.373(2) . ?
C13 H13A 0.9300 . ?
C14 C15 1.394(2) . ?
C14 H14A 0.9300 . ?
C15 C16 1.528(2) . ?
C16 C17 1.538(2) . ?
C16 C24 1.550(2) . ?
C16 C23 1.551(2) . ?
C17 C18 1.415(2) . ?
C19 C20 1.392(2) . ?
C20 H20A 0.9300 . ?
C21 H21A 0.9600 . ?
C21 H21B 0.9600 . ?
C21 H21C 0.9600 . ?
C22 H22A 0.9600 . ?
C22 H22B 0.9600 . ?
C22 H22C 0.9600 . ?
C23 H23A 0.9600 . ?
C23 H23B 0.9600 . ?
C23 H23C 0.9600 . ?
C24 H24A 0.9600 . ?
C24 H24B 0.9600 . ?
C24 H24C 0.9600 . ?
C25 C26 1.374(3) . ?
C25 C30 1.378(3) . ?
C26 C27 1.388(2) . ?
C26 H26A 0.9300 . ?
C27 C28 1.387(3) . ?
C27 H27A 0.9300 . ?
C28 C29 1.387(2) . ?
C28 C31 1.483(2) . ?
C29 C30 1.387(2) . ?
C29 H29A 0.9300 . ?
C30 H30A 0.9300 . ?
C32 C40 1.478(2) . ?
C33 C34 1.479(2) . ?
C34 C35 1.387(2) . ?
C34 C39 1.389(3) . ?
C35 C36 1.379(3) . ?
C35 H35A 0.9300 . ?
C36 C37 1.374(3) . ?
C36 H36A 0.9300 . ?
C37 C38 1.377(3) . ?
C37 H37A 0.9300 . ?
C38 C39 1.383(3) . ?
C38 H38A 0.9300 . ?
C39 H39A 0.9300 . ?
C40 C45 1.384(3) . ?
C40 C41 1.390(2) . ?
C41 C42 1.378(3) . ?
C41 H41A 0.9300 . ?
C42 C43 1.377(4) . ?
C42 H42A 0.9300 . ?
C43 C44 1.367(3) . ?
C43 H43A 0.9300 . ?
C44 C45 1.380(3) . ?
C44 H44A 0.9300 . ?
C45 H45A 0.9300 . ?

loop_
_geom_torsion_atom_site_label_1
_geom_torsion_atom_site_label_2
_geom_torsion_atom_site_label_3
_geom_torsion_atom_site_label_4
_geom_torsion
_geom_torsion_site_symmetry_1
_geom_torsion_site_symmetry_2
_geom_torsion_site_symmetry_3
_geom_torsion_site_symmetry_4
_geom_torsion_publ_flag
C20 C1 C2 C3 0.8(3) . . . . ?
C1 C2 C3 C4 -0.8(3) . . . . ?
C2 C3 C4 C19 -0.5(3) . . . . ?
C2 C3 C4 C5 174.98(18) . . . . ?
C3 C4 C5 C6 156.52(16) . . . . ?
C19 C4 C5 C6 -28.1(2) . . . . ?
C3 C4 C5 C22 33.2(2) . . . . ?
C19 C4 C5 C22 -151.43(17) . . . . ?
C3 C4 C5 C21 -85.8(2) . . . . ?
C19 C4 C5 C21 89.59(18) . . . . ?
C4 C5 C6 C7 -159.53(16) . . . . ?
C22 C5 C6 C7 -35.9(2) . . . . ?
C21 C5 C6 C7 83.1(2) . . . . ?
C4 C5 C6 C18 26.3(2) . . . . ?
C22 C5 C6 C18 149.91(17) . . . . ?
C21 C5 C6 C18 -91.05(19) . . . . ?
C18 C6 C7 C8 -0.9(3) . . . . ?
C5 C6 C7 C8 -175.34(17) . . . . ?
C6 C7 C8 C9 -1.2(3) . . . . ?
C7 C8 C9 C17 1.2(3) . . . . ?
C7 C8 C9 N2 -178.07(18) . . . . ?
C10 N2 C9 C8 179.75(17) . . . . ?
C25 N2 C9 C8 -8.1(3) . . . . ?
C10 N2 C9 C17 0.5(3) . . . . ?
C25 N2 C9 C17 172.67(16) . . . . ?
C9 N2 C10 C15 -2.3(3) . . . . ?
C25 N2 C10 C15 -174.55(16) . . . . ?
C9 N2 C10 C11 178.42(19) . . . . ?
C25 N2 C10 C11 6.2(3) . . . . ?
C15 C10 C11 C12 0.7(3) . . . . ?
N2 C10 C11 C12 180.0(2) . . . . ?
C10 C11 C12 C13 -0.9(4) . . . . ?
C11 C12 C13 C14 0.5(4) . . . . ?
C12 C13 C14 C15 0.2(3) . . . . ?
C11 C10 C15 C14 -0.1(3) . . . . ?
N2 C10 C15 C14 -179.32(16) . . . . ?
C11 C10 C15 C16 -178.39(17) . . . . ?
N2 C10 C15 C16 2.4(3) . . . . ?
C13 C14 C15 C10 -0.4(3) . . . . ?
C13 C14 C15 C16 178.02(18) . . . . ?
C10 C15 C16 C17 -0.6(2) . . . . ?
C14 C15 C16 C17 -178.94(14) . . . . ?
C10 C15 C16 C24 -120.54(17) . . . . ?
C14 C15 C16 C24 61.16(19) . . . . ?
C10 C15 C16 C23 119.80(17) . . . . ?
C14 C15 C16 C23 -58.50(19) . . . . ?
C8 C9 C17 C18 1.0(2) . . . . ?
N2 C9 C17 C18 -179.81(15) . . . . ?
C8 C9 C17 C16 -177.96(16) . . . . ?
N2 C9 C17 C16 1.2(2) . . . . ?
C15 C16 C17 C9 -1.1(2) . . . . ?
C24 C16 C17 C9 116.95(17) . . . . ?
C23 C16 C17 C9 -118.71(16) . . . . ?
C15 C16 C17 C18 179.95(14) . . . . ?
C24 C16 C17 C18 -61.95(19) . . . . ?
C23 C16 C17 C18 62.38(19) . . . . ?
C19 N1 C18 C6 -22.3(2) . . . . ?
C19 N1 C18 C17 156.99(16) . . . . ?
C7 C6 C18 N1 -177.49(16) . . . . ?
C5 C6 C18 N1 -3.0(2) . . . . ?
C7 C6 C18 C17 3.2(2) . . . . ?
C5 C6 C18 C17 177.64(15) . . . . ?
C9 C17 C18 N1 177.48(15) . . . . ?
C16 C17 C18 N1 -3.6(2) . . . . ?
C9 C17 C18 C6 -3.2(2) . . . . ?
C16 C17 C18 C6 175.71(14) . . . . ?
C18 N1 C19 C20 -158.47(16) . . . . ?
C18 N1 C19 C4 20.5(2) . . . . ?
C3 C4 C19 N1 -177.14(16) . . . . ?
C5 C4 C19 N1 7.2(2) . . . . ?
C3 C4 C19 C20 1.9(2) . . . . ?
C5 C4 C19 C20 -173.83(16) . . . . ?
C2 C1 C20 C19 0.5(3) . . . . ?
N1 C19 C20 C1 177.08(17) . . . . ?
C4 C19 C20 C1 -1.9(3) . . . . ?
C10 N2 C25 C26 -95.3(2) . . . . ?
C9 N2 C25 C26 92.3(2) . . . . ?
C10 N2 C25 C30 83.6(2) . . . . ?
C9 N2 C25 C30 -88.9(2) . . . . ?
C30 C25 C26 C27 -0.1(3) . . . . ?
N2 C25 C26 C27 178.77(17) . . . . ?
C25 C26 C27 C28 0.2(3) . . . . ?
C26 C27 C28 C29 -0.3(3) . . . . ?
C26 C27 C28 C31 -178.90(17) . . . . ?
C27 C28 C29 C30 0.4(3) . . . . ?
C31 C28 C29 C30 179.02(15) . . . . ?
C26 C25 C30 C29 0.2(3) . . . . ?
N2 C25 C30 C29 -178.68(15) . . . . ?
C28 C29 C30 C25 -0.4(3) . . . . ?
C33 N5 C31 N3 0.9(2) . . . . ?
C33 N5 C31 C28 -179.06(13) . . . . ?
C32 N3 C31 N5 0.4(2) . . . . ?
C32 N3 C31 C28 -179.67(13) . . . . ?
C27 C28 C31 N5 -177.17(16) . . . . ?
C29 C28 C31 N5 4.3(2) . . . . ?
C27 C28 C31 N3 2.9(2) . . . . ?
C29 C28 C31 N3 -175.66(15) . . . . ?
C33 N4 C32 N3 1.4(2) . . . . ?
C33 N4 C32 C40 -178.00(14) . . . . ?
C31 N3 C32 N4 -1.6(2) . . . . ?
C31 N3 C32 C40 177.77(14) . . . . ?
C32 N4 C33 N5 0.1(2) . . . . ?
C32 N4 C33 C34 179.96(14) . . . . ?
C31 N5 C33 N4 -1.1(2) . . . . ?
C31 N5 C33 C34 179.00(14) . . . . ?
N4 C33 C34 C35 -2.3(2) . . . . ?
N5 C33 C34 C35 177.61(15) . . . . ?
N4 C33 C34 C39 177.06(15) . . . . ?
N5 C33 C34 C39 -3.1(2) . . . . ?
C39 C34 C35 C36 0.3(3) . . . . ?
C33 C34 C35 C36 179.68(16) . . . . ?
C34 C35 C36 C37 -0.3(3) . . . . ?
C35 C36 C37 C38 0.1(3) . . . . ?
C36 C37 C38 C39 -0.1(3) . . . . ?
C37 C38 C39 C34 0.2(3) . . . . ?
C35 C34 C39 C38 -0.3(3) . . . . ?
C33 C34 C39 C38 -179.65(15) . . . . ?
N4 C32 C40 C45 173.54(15) . . . . ?
N3 C32 C40 C45 -5.9(2) . . . . ?
N4 C32 C40 C41 -3.6(2) . . . . ?
N3 C32 C40 C41 176.96(16) . . . . ?
C45 C40 C41 C42 -0.5(3) . . . . ?
C32 C40 C41 C42 176.71(19) . . . . ?
C40 C41 C42 C43 -0.1(4) . . . . ?
C41 C42 C43 C44 0.5(4) . . . . ?
C42 C43 C44 C45 -0.1(4) . . . . ?
C43 C44 C45 C40 -0.6(3) . . . . ?
C41 C40 C45 C44 0.9(3) . . . . ?
C32 C40 C45 C44 -176.36(17) . . . . ?
